data_4322861
loop_
_publ_author_name
'Paulo Perez-Lourido'
'J. Romero'
'J. Garcia-Vazquez'
'Antonio Sousa'
'Kevin P. Maresca'
'David J. Rose'
'Jon Zubieta'

_publ_section_title
;
 Synthesis and Characterization of Rhenium Phosphinothiolate Complexes.
 Crystal and Molecular Structures of [HNEt3][Re{P(C6H4S)3}2],
 [ReOCl{OP(C6H5)2(C6H4S)}{(P(C6H5)2(C6H4S)}], [Re2O5{P(C6H5)2(C6H4S)}2],
 and [ReOCl{OP(C6H5)2(2-SC6H3-3-SiMe3)}2]
;
_journal_name_full 'Inorganic Chemistry'
_journal_page_first 3331
_journal_page_last 3336
_journal_paper_doi 10.1021/ic9715299
_journal_volume 37
_journal_year 1998
_chemical_formula_sum 'C43 H42 Cl2 N P2 Re S6'
_chemical_formula_weight 1084.18
_chemical_name_systematic
; 
 ? 
;
_space_group_IT_number 14
_symmetry_cell_setting monoclinic
_symmetry_space_group_name_Hall '-P 2ybc'
_symmetry_space_group_name_H-M 'P 1 21/c 1'
_atom_sites_solution_hydrogens geom
_atom_sites_solution_primary direct
_atom_sites_solution_secondary difmap
_audit_creation_method SHELXL
_cell_angle_alpha 90.00
_cell_angle_beta 90.3660(10)
_cell_angle_gamma 90.00
_cell_formula_units_Z 4
_cell_length_a 14.2484(2)
_cell_length_b 15.31080(10)
_cell_length_c 19.5121(2)
_cell_measurement_temperature 150(1)
_cell_volume 4256.56(8)
_computing_structure_refinement 'SHELXL-93 (Sheldrick, 1993)'
_computing_structure_solution 'SHELXS-86 (Sheldrick, 1990)'
_diffrn_ambient_temperature 150(1)
_diffrn_radiation_monochromator graphite
_diffrn_radiation_source 'fine-focus sealed tube'
_diffrn_radiation_type MoK\a
_diffrn_radiation_wavelength 0.71073
_diffrn_reflns_av_R_equivalents 0.1128
_diffrn_reflns_av_sigmaI/netI 0.0879
_diffrn_reflns_limit_h_max 18
_diffrn_reflns_limit_h_min -14
_diffrn_reflns_limit_k_max 20
_diffrn_reflns_limit_k_min -12
_diffrn_reflns_limit_l_max 25
_diffrn_reflns_limit_l_min -25
_diffrn_reflns_number 26410
_diffrn_reflns_theta_max 28.31
_diffrn_reflns_theta_min 1.43
_exptl_absorpt_coefficient_mu 3.384
_exptl_crystal_colour dark_blue
_exptl_crystal_density_diffrn 1.692
_exptl_crystal_description Plate
_exptl_crystal_F_000 2168
_exptl_crystal_size_max .15
_exptl_crystal_size_mid .125
_exptl_crystal_size_min .06
_refine_diff_density_max 3.369
_refine_diff_density_min -2.099
_refine_diff_density_rms 0.210
_refine_ls_extinction_method none
_refine_ls_goodness_of_fit_all 1.184
_refine_ls_goodness_of_fit_obs 1.221
_refine_ls_matrix_type full
_refine_ls_number_parameters 476
_refine_ls_number_reflns 10031
_refine_ls_number_restraints 0
_refine_ls_restrained_S_all 1.184
_refine_ls_restrained_S_obs 1.221
_refine_ls_R_factor_all 0.0794
_refine_ls_R_factor_obs 0.0605
_refine_ls_shift/esd_max 1.930
_refine_ls_shift/esd_mean 0.050
_refine_ls_structure_factor_coef Fsqd
_refine_ls_weighting_details 'w=1/[\s^2^(Fo^2^)+(0.0337P)^2^+29.8333P] where P=(Fo^2^+2Fc^2^)/3'
_refine_ls_weighting_scheme calc
_refine_ls_wR_factor_all 0.1441
_refine_ls_wR_factor_obs 0.1337
_reflns_number_observed 8181
_reflns_number_total 10031
_reflns_observed_criterion >2sigma(I)
_cod_data_source_file ic9715299_4.cif
_cod_data_source_block kevm126
_cod_depositor_comments
;
The following automatic conversions were performed:

'_refine_ls_weighting_scheme' value 'calc
w=1/[\s^2^(Fo^2^)+(0.0337P)^2^+29.8333P] where P=(Fo^2^+2Fc^2^)/3'
was changed to 'calc'. New tag '_refine_ls_weighting_details' was
created. The value of the new tag was set to
'w=1/[\s^2^(Fo^2^)+(0.0337P)^2^+29.8333P] where P=(Fo^2^+2Fc^2^)/3'.

Automatic conversion script
Id: cif_fix_values 3143 2015-03-26 13:38:13Z robertas 
;
_cod_original_formula_sum 'C43 H42 N P2 S6 Cl2 Re'
_cod_database_code 4322861

loop_
_symmetry_equiv_pos_as_xyz
'x, y, z'
'-x, y+1/2, -z+1/2'
'-x, -y, -z'
'x, -y-1/2, z-1/2'

loop_
_atom_site_aniso_label
_atom_site_aniso_U_11
_atom_site_aniso_U_22
_atom_site_aniso_U_33
_atom_site_aniso_U_23
_atom_site_aniso_U_13
_atom_site_aniso_U_12
Re1 0.01572(13) 0.01088(13) 0.01321(13) 0.00017(10) 0.00042(8) -0.00021(11)
P1 0.0198(8) 0.0107(8) 0.0159(8) 0.0009(6) 0.0012(6) 0.0004(7)
P2 0.0177(8) 0.0138(8) 0.0148(8) 0.0015(7) 0.0005(6) 0.0001(7)
S1 0.0222(8) 0.0186(8) 0.0147(8) 0.0013(7) -0.0006(6) 0.0023(7)
S2 0.0188(8) 0.0182(8) 0.0184(8) -0.0004(7) -0.0034(6) 0.0007(7)
S3 0.0203(8) 0.0189(9) 0.0242(9) 0.0006(7) 0.0034(7) -0.0031(7)
S4 0.0229(8) 0.0139(8) 0.0159(8) 0.0016(6) 0.0003(6) -0.0021(7)
S5 0.0176(8) 0.0153(8) 0.0282(9) -0.0027(7) 0.0023(6) 0.0011(7)
S6 0.0255(9) 0.0221(9) 0.0177(8) 0.0003(7) 0.0043(7) -0.0035(7)
C1 0.020(3) 0.019(3) 0.022(4) 0.001(3) -0.001(3) 0.002(3)
C2 0.027(4) 0.030(4) 0.024(4) 0.002(3) -0.007(3) 0.004(3)
C3 0.016(3) 0.035(5) 0.047(5) 0.002(4) 0.002(3) 0.007(3)
C4 0.026(4) 0.037(5) 0.029(4) -0.001(4) 0.013(3) 0.010(4)
C5 0.023(4) 0.021(4) 0.031(4) 0.003(3) 0.003(3) 0.005(3)
C6 0.017(3) 0.018(4) 0.029(4) 0.000(3) 0.001(3) 0.001(3)
C7 0.027(4) 0.012(3) 0.016(3) -0.002(3) 0.003(3) -0.002(3)
C8 0.029(4) 0.024(4) 0.016(3) -0.005(3) 0.004(3) 0.001(3)
C9 0.030(4) 0.035(5) 0.022(4) -0.009(3) 0.005(3) -0.006(4)
C10 0.033(4) 0.045(5) 0.014(3) -0.004(4) -0.005(3) -0.014(4)
C11 0.028(4) 0.023(4) 0.022(4) 0.005(3) -0.005(3) -0.006(3)
C12 0.017(3) 0.020(3) 0.009(3) 0.002(3) 0.000(2) -0.003(3)
C13 0.028(4) 0.018(3) 0.019(3) -0.002(3) -0.003(3) 0.002(3)
C14 0.047(5) 0.022(4) 0.029(4) -0.001(3) 0.005(4) 0.010(4)
C15 0.045(5) 0.013(4) 0.048(5) -0.002(4) 0.001(4) 0.008(4)
C16 0.054(5) 0.017(4) 0.029(4) 0.006(3) 0.002(4) -0.012(4)
C17 0.038(4) 0.019(4) 0.021(4) 0.002(3) -0.001(3) -0.010(3)
C18 0.027(4) 0.011(3) 0.022(4) 0.001(3) -0.002(3) -0.002(3)
C19 0.019(3) 0.011(3) 0.023(3) 0.005(3) 0.001(3) 0.002(3)
C20 0.032(4) 0.021(4) 0.022(4) -0.002(3) -0.006(3) 0.000(3)
C21 0.018(4) 0.034(5) 0.046(5) -0.003(4) 0.000(3) -0.003(3)
C22 0.027(4) 0.040(5) 0.048(5) 0.006(4) 0.009(4) 0.000(4)
C23 0.028(4) 0.025(4) 0.026(4) -0.005(3) 0.006(3) -0.007(3)
C24 0.022(3) 0.017(4) 0.025(4) -0.001(3) 0.003(3) -0.005(3)
C25 0.032(4) 0.015(3) 0.012(3) 0.000(3) 0.001(3) -0.002(3)
C26 0.036(4) 0.012(3) 0.018(3) -0.004(3) -0.005(3) -0.008(3)
C27 0.045(5) 0.008(3) 0.026(4) -0.001(3) -0.003(3) -0.006(3)
C28 0.033(4) 0.014(3) 0.027(4) 0.002(3) -0.005(3) 0.003(3)
C29 0.029(4) 0.018(4) 0.023(4) -0.001(3) -0.001(3) 0.005(3)
C30 0.016(3) 0.020(3) 0.014(3) -0.002(3) 0.000(2) -0.003(3)
C31 0.026(3) 0.018(3) 0.014(3) 0.000(3) -0.001(3) 0.007(3)
C32 0.033(4) 0.015(3) 0.026(4) -0.002(3) -0.007(3) 0.001(3)
C33 0.037(4) 0.028(4) 0.021(4) -0.010(3) -0.011(3) 0.003(4)
C34 0.041(5) 0.036(5) 0.022(4) -0.004(4) 0.003(3) 0.011(4)
C35 0.035(4) 0.020(4) 0.025(4) 0.001(3) 0.004(3) 0.009(3)
C36 0.023(3) 0.022(4) 0.019(3) 0.001(3) -0.001(3) 0.011(3)
C38 0.031(4) 0.023(4) 0.031(4) -0.007(3) -0.009(3) 0.000(3)
C39 0.036(4) 0.024(4) 0.027(4) 0.005(3) 0.005(3) -0.006(4)
C40 0.031(4) 0.044(5) 0.023(4) 0.004(4) -0.005(3) 0.001(4)
C41 0.025(4) 0.038(5) 0.030(4) -0.009(4) 0.008(3) -0.005(4)
C42 0.035(5) 0.026(4) 0.059(6) -0.013(4) 0.016(4) -0.004(4)
N1 0.025(3) 0.026(3) 0.024(3) -0.003(3) -0.002(3) -0.007(3)

loop_
_atom_site_label
_atom_site_type_symbol
_atom_site_fract_x
_atom_site_fract_y
_atom_site_fract_z
_atom_site_U_iso_or_equiv
_atom_site_thermal_displace_type
_atom_site_occupancy
_atom_site_calc_flag
_atom_site_refinement_flags
_atom_site_disorder_group
Re1 Re 0.30532(2) 0.06249(2) 0.319898(13) 0.01327(8) Uani 1 d . .
P1 P 0.23120(12) 0.17471(11) 0.38657(9) 0.0155(3) Uani 1 d . .
P2 P 0.21948(12) -0.05526(12) 0.26652(9) 0.0155(3) Uani 1 d . .
S1 S 0.17485(12) 0.13700(12) 0.25375(9) 0.0185(3) Uani 1 d . .
S2 S 0.39652(12) 0.05409(12) 0.43249(9) 0.0185(3) Uani 1 d . .
S3 S 0.41327(12) 0.18651(12) 0.30640(9) 0.0211(4) Uani 1 d . .
S4 S 0.21140(12) -0.02066(11) 0.40717(9) 0.0176(3) Uani 1 d . .
S5 S 0.42633(12) -0.05233(12) 0.31237(10) 0.0204(4) Uani 1 d . .
S6 S 0.35334(13) 0.07872(12) 0.19566(9) 0.0217(4) Uani 1 d . .
C1 C 0.0797(5) 0.1498(5) 0.3125(4) 0.0200(14) Uani 1 d . .
C2 C -0.0135(5) 0.1430(6) 0.2938(4) 0.027(2) Uani 1 d . .
H2A H -0.0309(5) 0.1314(6) 0.2487(4) 0.033 Uiso 1 calc R .
C3 C -0.0813(5) 0.1540(6) 0.3448(5) 0.033(2) Uani 1 d . .
H3A H -0.1445(5) 0.1514(6) 0.3327(5) 0.039 Uiso 1 calc R .
C4 C -0.0570(6) 0.1687(6) 0.4123(4) 0.031(2) Uani 1 d . .
H4A H -0.1033(6) 0.1730(6) 0.4455(4) 0.037 Uiso 1 calc R .
C5 C 0.0366(5) 0.1770(5) 0.4305(4) 0.025(2) Uani 1 d . .
H5A H 0.0534(5) 0.1879(5) 0.4758(4) 0.030 Uiso 1 calc R .
C6 C 0.1060(5) 0.1688(5) 0.3802(4) 0.0213(15) Uani 1 d . .
C7 C 0.2688(5) 0.1790(5) 0.4747(3) 0.0184(14) Uani 1 d . .
C8 C 0.2305(5) 0.2373(5) 0.5235(4) 0.023(2) Uani 1 d . .
H8A H 0.1832(5) 0.2758(5) 0.5104(4) 0.027 Uiso 1 calc R .
C9 C 0.2632(6) 0.2373(6) 0.5907(4) 0.029(2) Uani 1 d . .
H9A H 0.2375(6) 0.2746(6) 0.6231(4) 0.034 Uiso 1 calc R .
C10 C 0.3355(6) 0.1801(6) 0.6084(4) 0.031(2) Uani 1 d . .
H10A H 0.3562(6) 0.1780(6) 0.6536(4) 0.037 Uiso 1 calc R .
C11 C 0.3770(5) 0.1267(5) 0.5610(4) 0.024(2) Uani 1 d . .
H11A H 0.4280(5) 0.0923(5) 0.5737(4) 0.029 Uiso 1 calc R .
C12 C 0.3427(5) 0.1237(5) 0.4930(3) 0.0156(13) Uani 1 d . .
C13 C 0.2633(5) 0.2820(5) 0.3537(4) 0.0216(15) Uani 1 d . .
C14 C 0.2122(7) 0.3582(5) 0.3634(4) 0.032(2) Uani 1 d . .
H14A H 0.1544(7) 0.3567(5) 0.3852(4) 0.039 Uiso 1 calc R .
C15 C 0.2489(7) 0.4365(5) 0.3401(5) 0.035(2) Uani 1 d . .
H15A H 0.2163(7) 0.4883(5) 0.3474(5) 0.042 Uiso 1 calc R .
C16 C 0.3327(7) 0.4381(5) 0.3063(4) 0.033(2) Uani 1 d . .
H16A H 0.3560(7) 0.4913(5) 0.2909(4) 0.040 Uiso 1 calc R .
C17 C 0.3836(6) 0.3630(5) 0.2944(4) 0.026(2) Uani 1 d . .
H17A H 0.4402(6) 0.3655(5) 0.2710(4) 0.031 Uiso 1 calc R .
C18 C 0.3489(5) 0.2825(5) 0.3182(4) 0.0200(14) Uani 1 d . .
C19 C 0.1008(5) -0.0642(4) 0.2980(4) 0.0175(13) Uani 1 d . .
C20 C 0.0176(6) -0.0870(5) 0.2653(4) 0.025(2) Uani 1 d . .
H20A H 0.0166(6) -0.0964(5) 0.2182(4) 0.030 Uiso 1 calc R .
C21 C -0.0649(5) -0.0958(6) 0.3033(5) 0.033(2) Uani 1 d . .
H21A H -0.1206(5) -0.1119(6) 0.2817(5) 0.039 Uiso 1 calc R .
C22 C -0.0635(6) -0.0806(6) 0.3727(5) 0.038(2) Uani 1 d . .
H22A H -0.1187(6) -0.0860(6) 0.3975(5) 0.046 Uiso 1 calc R .
C23 C 0.0197(5) -0.0572(5) 0.4068(4) 0.026(2) Uani 1 d . .
H23A H 0.0204(5) -0.0482(5) 0.4539(4) 0.031 Uiso 1 calc R .
C24 C 0.1010(5) -0.0477(5) 0.3685(4) 0.0215(15) Uani 1 d . .
C25 C 0.2733(5) -0.1588(5) 0.2889(3) 0.0198(14) Uani 1 d . .
C26 C 0.2263(6) -0.2386(5) 0.2884(4) 0.022(2) Uani 1 d . .
H26A H 0.1625(6) -0.2406(5) 0.2779(4) 0.026 Uiso 1 calc R .
C27 C 0.2745(6) -0.3152(5) 0.3034(4) 0.026(2) Uani 1 d . .
H27A H 0.2435(6) -0.3687(5) 0.3023(4) 0.032 Uiso 1 calc R .
C28 C 0.3702(6) -0.3112(5) 0.3203(4) 0.025(2) Uani 1 d . .
H28A H 0.4028(6) -0.3624(5) 0.3301(4) 0.030 Uiso 1 calc R .
C29 C 0.4169(6) -0.2314(5) 0.3224(4) 0.023(2) Uani 1 d . .
H29A H 0.4805(6) -0.2296(5) 0.3333(4) 0.028 Uiso 1 calc R .
C30 C 0.3681(5) -0.1534(5) 0.3082(3) 0.0169(13) Uani 1 d . .
C31 C 0.2239(5) -0.0530(5) 0.1735(3) 0.0192(14) Uani 1 d . .
C32 C 0.1715(6) -0.1109(5) 0.1309(4) 0.025(2) Uani 1 d . .
H32A H 0.1334(6) -0.1534(5) 0.1503(4) 0.030 Uiso 1 calc R .
C33 C 0.1778(6) -0.1033(6) 0.0600(4) 0.029(2) Uani 1 d . .
H33A H 0.1422(6) -0.1394(6) 0.0316(4) 0.035 Uiso 1 calc R .
C34 C 0.2381(6) -0.0409(6) 0.0317(4) 0.033(2) Uani 1 d . .
H34A H 0.2429(6) -0.0363(6) -0.0157(4) 0.040 Uiso 1 calc R .
C35 C 0.2904(6) 0.0139(5) 0.0731(4) 0.026(2) Uani 1 d . .
H35A H 0.3294(6) 0.0554(5) 0.0532(4) 0.032 Uiso 1 calc R .
C36 C 0.2859(5) 0.0081(5) 0.1444(4) 0.0212(15) Uani 1 d . .
C37 C 0.4893(7) 0.3432(7) 0.4677(5) 0.043(2) Uiso 1 d . .
H37A H 0.4819(7) 0.4050(7) 0.4616(5) 0.065 Uiso 1 calc R .
H37B H 0.5085(7) 0.3313(7) 0.5140(5) 0.065 Uiso 1 calc R .
H37C H 0.4306(7) 0.3145(7) 0.4585(5) 0.065 Uiso 1 calc R .
C38 C 0.5633(6) 0.3094(5) 0.4187(4) 0.029(2) Uani 1 d . .
H38A H 0.5441(6) 0.3228(5) 0.3721(4) 0.034 Uiso 1 calc R .
H38B H 0.6220(6) 0.3396(5) 0.4276(4) 0.034 Uiso 1 calc R .
C39 C 0.6069(6) 0.1842(6) 0.4969(4) 0.029(2) Uani 1 d . .
H39A H 0.5574(6) 0.2012(6) 0.5281(4) 0.035 Uiso 1 calc R .
H39B H 0.6121(6) 0.1211(6) 0.4984(4) 0.035 Uiso 1 calc R .
C40 C 0.6981(6) 0.2237(6) 0.5211(4) 0.033(2) Uani 1 d . .
H40A H 0.7117(6) 0.2040(6) 0.5668(4) 0.049 Uiso 1 calc R .
H40B H 0.6930(6) 0.2863(6) 0.5209(4) 0.049 Uiso 1 calc R .
H40C H 0.7478(6) 0.2061(6) 0.4911(4) 0.049 Uiso 1 calc R .
C41 C 0.6476(6) 0.1832(6) 0.3703(4) 0.031(2) Uani 1 d . .
H41A H 0.7075(6) 0.2118(6) 0.3781(4) 0.037 Uiso 1 calc R .
H41B H 0.6242(6) 0.2018(6) 0.3258(4) 0.037 Uiso 1 calc R .
C42 C 0.6622(6) 0.0855(6) 0.3694(5) 0.040(2) Uani 1 d . .
H42A H 0.7059(6) 0.0705(6) 0.3341(5) 0.060 Uiso 1 calc R .
H42B H 0.6034(6) 0.0569(6) 0.3607(5) 0.060 Uiso 1 calc R .
H42C H 0.6867(6) 0.0669(6) 0.4130(5) 0.060 Uiso 1 calc R .
C43 C -0.0436(7) -0.4033(7) 0.4127(6) 0.048(2) Uiso 1 d . .
H43A H -0.0906(7) -0.4125(7) 0.3773(6) 0.057 Uiso 1 calc R .
H43B H -0.0746(7) -0.4064(7) 0.4568(6) 0.057 Uiso 1 calc R .
N1 N 0.5795(5) 0.2117(4) 0.4248(3) 0.0250(14) Uani 1 d . .
H1N H 0.5238(5) 0.1853(4) 0.4151(3) 0.030 Uiso 1 calc R .
Cl1 Cl 0.0061(2) -0.3002(2) 0.4028(2) 0.0576(7) Uiso 1 d . .
Cl2 Cl 0.0420(2) -0.4865(2) 0.4079(2) 0.0569(7) Uiso 1 d . .

loop_
_atom_type_symbol
_atom_type_description
_atom_type_scat_dispersion_real
_atom_type_scat_dispersion_imag
_atom_type_scat_source
C C 0.0033 0.0016 'International Tables Vol C Tables 4.2.6.8 and 6.1.1.4'
H H 0.0000 0.0000 'International Tables Vol C Tables 4.2.6.8 and 6.1.1.4'
N N 0.0061 0.0033 'International Tables Vol C Tables 4.2.6.8 and 6.1.1.4'
P P 0.1023 0.0942 'International Tables Vol C Tables 4.2.6.8 and 6.1.1.4'
S S 0.1246 0.1234 'International Tables Vol C Tables 4.2.6.8 and 6.1.1.4'
Re Re -1.0185 7.2310 'International Tables Vol C Tables 4.2.6.8 and 6.1.1.4'
Cl Cl 0.1484 0.1585 'International Tables Vol C Tables 4.2.6.8 and 6.1.1.4'

loop_
_geom_angle_atom_site_label_1
_geom_angle_atom_site_label_2
_geom_angle_atom_site_label_3
_geom_angle
_geom_angle_site_symmetry_1
_geom_angle_site_symmetry_3
_geom_angle_publ_flag
P1 Re1 P2 123.01(6) . . ?
P1 Re1 S3 77.48(6) . . ?
P2 Re1 S3 147.89(6) . . ?
P1 Re1 S5 148.33(6) . . ?
P2 Re1 S5 78.13(6) . . ?
S3 Re1 S5 96.09(6) . . ?
P1 Re1 S4 76.00(6) . . ?
P2 Re1 S4 69.13(6) . . ?
S3 Re1 S4 142.98(6) . . ?
S5 Re1 S4 93.13(6) . . ?
P1 Re1 S1 68.26(6) . . ?
P2 Re1 S1 75.38(6) . . ?
S3 Re1 S1 93.17(6) . . ?
S5 Re1 S1 143.41(6) . . ?
S4 Re1 S1 100.44(6) . . ?
P1 Re1 S6 124.73(6) . . ?
P2 Re1 S6 78.43(6) . . ?
S3 Re1 S6 69.45(6) . . ?
S5 Re1 S6 79.63(6) . . ?
S4 Re1 S6 147.57(6) . . ?
S1 Re1 S6 70.71(6) . . ?
P1 Re1 S2 78.05(6) . . ?
P2 Re1 S2 126.09(6) . . ?
S3 Re1 S2 79.37(6) . . ?
S5 Re1 S2 70.29(6) . . ?
S4 Re1 S2 70.23(6) . . ?
S1 Re1 S2 146.31(6) . . ?
S6 Re1 S2 133.63(6) . . ?
C6 P1 C7 111.0(3) . . ?
C6 P1 C13 105.9(3) . . ?
C7 P1 C13 103.3(3) . . ?
C6 P1 Re1 111.5(3) . . ?
C7 P1 Re1 114.5(2) . . ?
C13 P1 Re1 110.0(2) . . ?
C19 P2 C25 104.3(3) . . ?
C19 P2 C31 112.3(3) . . ?
C25 P2 C31 103.9(3) . . ?
C19 P2 Re1 112.5(2) . . ?
C25 P2 Re1 109.7(2) . . ?
C31 P2 Re1 113.4(2) . . ?
C1 S1 Re1 106.2(2) . . ?
C12 S2 Re1 108.9(2) . . ?
C18 S3 Re1 107.8(3) . . ?
C24 S4 Re1 107.6(2) . . ?
C30 S5 Re1 107.5(2) . . ?
C36 S6 Re1 109.5(3) . . ?
C2 C1 C6 121.1(7) . . ?
C2 C1 S1 123.6(6) . . ?
C6 C1 S1 115.3(5) . . ?
C1 C2 C3 118.0(7) . . ?
C4 C3 C2 121.9(7) . . ?
C3 C4 C5 119.8(7) . . ?
C4 C5 C6 119.6(7) . . ?
C1 C6 C5 119.5(7) . . ?
C1 C6 P1 109.7(5) . . ?
C5 C6 P1 130.8(6) . . ?
C12 C7 C8 120.3(6) . . ?
C12 C7 P1 116.2(5) . . ?
C8 C7 P1 123.5(6) . . ?
C9 C8 C7 120.4(7) . . ?
C8 C9 C10 118.5(7) . . ?
C11 C10 C9 122.0(7) . . ?
C10 C11 C12 120.3(7) . . ?
C7 C12 C11 118.4(7) . . ?
C7 C12 S2 121.7(5) . . ?
C11 C12 S2 119.9(6) . . ?
C14 C13 C18 121.2(7) . . ?
C14 C13 P1 125.2(6) . . ?
C18 C13 P1 113.5(5) . . ?
C15 C14 C13 118.9(8) . . ?
C16 C15 C14 120.4(8) . . ?
C15 C16 C17 121.9(8) . . ?
C16 C17 C18 119.2(8) . . ?
C13 C18 C17 118.4(7) . . ?
C13 C18 S3 121.1(6) . . ?
C17 C18 S3 120.4(6) . . ?
C20 C19 C24 119.6(7) . . ?
C20 C19 P2 131.4(6) . . ?
C24 C19 P2 108.9(5) . . ?
C19 C20 C21 119.9(7) . . ?
C22 C21 C20 119.9(8) . . ?
C21 C22 C23 121.2(8) . . ?
C24 C23 C22 118.5(7) . . ?
C23 C24 C19 120.8(7) . . ?
C23 C24 S4 122.1(6) . . ?
C19 C24 S4 117.0(5) . . ?
C26 C25 C30 121.1(7) . . ?
C26 C25 P2 124.2(6) . . ?
C30 C25 P2 114.7(5) . . ?
C27 C26 C25 120.1(7) . . ?
C26 C27 C28 119.4(7) . . ?
C29 C28 C27 120.6(7) . . ?
C28 C29 C30 120.3(7) . . ?
C25 C30 C29 118.4(7) . . ?
C25 C30 S5 121.2(6) . . ?
C29 C30 S5 120.4(5) . . ?
C36 C31 C32 120.4(6) . . ?
C36 C31 P2 116.2(5) . . ?
C32 C31 P2 123.4(6) . . ?
C33 C32 C31 119.5(7) . . ?
C32 C33 C34 119.5(7) . . ?
C35 C34 C33 120.9(7) . . ?
C34 C35 C36 121.1(8) . . ?
C35 C36 C31 118.5(7) . . ?
C35 C36 S6 120.0(6) . . ?
C31 C36 S6 121.5(5) . . ?
N1 C38 C37 113.1(7) . . ?
C40 C39 N1 113.3(6) . . ?
N1 C41 C42 112.5(7) . . ?
Cl1 C43 Cl2 111.5(6) . . ?
C41 N1 C39 114.3(6) . . ?
C41 N1 C38 109.1(6) . . ?
C39 N1 C38 112.6(6) . . ?

loop_
_geom_bond_atom_site_label_1
_geom_bond_atom_site_label_2
_geom_bond_distance
_geom_bond_site_symmetry_2
_geom_bond_publ_flag
Re1 P1 2.404(2) . ?
Re1 P2 2.411(2) . ?
Re1 S3 2.459(2) . ?
Re1 S5 2.467(2) . ?
Re1 S4 2.518(2) . ?
Re1 S1 2.528(2) . ?
Re1 S6 2.535(2) . ?
Re1 S2 2.549(2) . ?
P1 C6 1.790(7) . ?
P1 C7 1.800(7) . ?
P1 C13 1.822(8) . ?
P2 C19 1.808(7) . ?
P2 C25 1.814(7) . ?
P2 C31 1.817(7) . ?
S1 C1 1.792(7) . ?
S2 C12 1.769(7) . ?
S3 C18 1.749(7) . ?
S4 C24 1.788(8) . ?
S5 C30 1.757(7) . ?
S6 C36 1.755(8) . ?
C1 C2 1.379(10) . ?
C1 C6 1.401(10) . ?
C2 C3 1.401(11) . ?
C3 C4 1.379(12) . ?
C4 C5 1.383(11) . ?
C5 C6 1.404(10) . ?
C7 C12 1.395(10) . ?
C7 C8 1.416(10) . ?
C8 C9 1.389(10) . ?
C9 C10 1.393(12) . ?
C10 C11 1.370(12) . ?
C11 C12 1.412(9) . ?
C13 C14 1.389(11) . ?
C13 C18 1.407(11) . ?
C14 C15 1.386(12) . ?
C15 C16 1.368(14) . ?
C16 C17 1.380(12) . ?
C17 C18 1.407(10) . ?
C19 C20 1.387(10) . ?
C19 C24 1.399(10) . ?
C20 C21 1.401(11) . ?
C21 C22 1.373(13) . ?
C22 C23 1.401(12) . ?
C23 C24 1.391(10) . ?
C25 C26 1.394(10) . ?
C25 C30 1.402(10) . ?
C26 C27 1.390(10) . ?
C27 C28 1.403(11) . ?
C28 C29 1.391(11) . ?
C29 C30 1.409(10) . ?
C31 C36 1.409(10) . ?
C31 C32 1.423(10) . ?
C32 C33 1.392(11) . ?
C33 C34 1.401(13) . ?
C34 C35 1.381(12) . ?
C35 C36 1.395(10) . ?
C37 C38 1.519(12) . ?
C38 N1 1.518(10) . ?
C39 C40 1.507(11) . ?
C39 N1 1.516(10) . ?
C41 N1 1.509(10) . ?
C41 C42 1.512(12) . ?
C43 Cl1 1.741(11) . ?
C43 Cl2 1.766(11) . ?
